data_1546404
loop_
_publ_author_name
'Ou, Chang-Jin'
'Ding, Xue-Hua'
'Li, Yin-Xiang'
'Zhu, Can'
'Yu, Meng-Na'
'Xie, Ling-Hai'
'Lin, Jin-Yi'
'Xu, Chun-Xiang'
'Huang, Wei'

_publ_section_title
;
 Conformational Effect of Polymorphic Terfluorene on Photophysics, Crystal
 Morphologies, and Lasing Behaviors
;
_journal_issue 27
_journal_name_full 'The Journal of Physical Chemistry C'
_journal_page_first 14803
_journal_paper_doi 10.1021/acs.jpcc.7b03366
_journal_volume 121
_journal_year 2017
_chemical_formula_moiety 'C45 H38, 0.5(C H Cl3)'
_chemical_formula_sum 'C45.5 H38.5 Cl1.5'
_chemical_formula_weight 638.44
_space_group_crystal_system monoclinic
_space_group_IT_number 14
_space_group_name_Hall '-P 2ybc'
_space_group_name_H-M_alt 'P 1 21/c 1'
_symmetry_space_group_name_Hall '-P 2ybc'
_symmetry_space_group_name_H-M 'P 1 21/c 1'
_atom_sites_solution_hydrogens geom
_atom_sites_solution_primary direct
_audit_creation_date 2016-08-23
_audit_creation_method
;
Olex2 1.2
(compiled 2016.02.19 svn.r3266 for OlexSys, GUI svn.r5155)
;
_cell_angle_alpha 90
_cell_angle_beta 113.707(2)
_cell_angle_gamma 90
_cell_formula_units_Z 8
_cell_length_a 19.532(2)
_cell_length_b 22.819(3)
_cell_length_c 16.8357(18)
_cell_measurement_reflns_used 9956
_cell_measurement_temperature 102
_cell_measurement_theta_max 28.29
_cell_measurement_theta_min 2.24
_cell_volume 6870.5(14)
_computing_molecular_graphics 'Olex2 (Dolomanov et al., 2009)'
_computing_publication_material 'Olex2 (Dolomanov et al., 2009)'
_computing_structure_refinement 'ShelXL (Sheldrick, 2015)'
_computing_structure_solution 'ShelXS (Sheldrick, 2008)'
_diffrn_ambient_temperature 102.02
_diffrn_detector 'CCD area detector'
_diffrn_detector_area_resol_mean 5.6
_diffrn_detector_type 'Bruker SMART CCD 6000 area detector'
_diffrn_measured_fraction_theta_full 0.999
_diffrn_measured_fraction_theta_max 0.996
_diffrn_measurement_device 'three-circle diffractometer'
_diffrn_measurement_device_type 'Bruker SMART CCD 6000 area detector'
_diffrn_measurement_method '\w scans'
_diffrn_radiation_monochromator graphite
_diffrn_radiation_probe x-ray
_diffrn_radiation_type MoK\a
_diffrn_radiation_wavelength 0.71073
_diffrn_reflns_av_R_equivalents 0.0418
_diffrn_reflns_av_unetI/netI 0.0424
_diffrn_reflns_Laue_measured_fraction_full 0.999
_diffrn_reflns_Laue_measured_fraction_max 0.996
_diffrn_reflns_limit_h_max 26
_diffrn_reflns_limit_h_min -20
_diffrn_reflns_limit_k_max 30
_diffrn_reflns_limit_k_min -28
_diffrn_reflns_limit_l_max 22
_diffrn_reflns_limit_l_min -22
_diffrn_reflns_number 60637
_diffrn_reflns_point_group_measured_fraction_full 0.999
_diffrn_reflns_point_group_measured_fraction_max 0.996
_diffrn_reflns_theta_full 25.242
_diffrn_reflns_theta_max 28.321
_diffrn_reflns_theta_min 1.594
_diffrn_source 'sealed X-ray tube'
_diffrn_source_target Mo
_exptl_absorpt_coefficient_mu 0.182
_exptl_absorpt_correction_T_max 0.7457
_exptl_absorpt_correction_T_min 0.6648
_exptl_absorpt_correction_type multi-scan
_exptl_absorpt_process_details 'SADABS 2014/5'
_exptl_crystal_colour colourless
_exptl_crystal_colour_primary colourless
_exptl_crystal_density_diffrn 1.234
_exptl_crystal_description plate
_exptl_crystal_F_000 2696
_exptl_crystal_size_max 0.32
_exptl_crystal_size_mid 0.28
_exptl_crystal_size_min 0.15
_refine_diff_density_max 0.471
_refine_diff_density_min -0.638
_refine_diff_density_rms 0.059
_refine_ls_extinction_method none
_refine_ls_goodness_of_fit_ref 1.026
_refine_ls_hydrogen_treatment constr
_refine_ls_matrix_type full
_refine_ls_number_parameters 859
_refine_ls_number_reflns 17047
_refine_ls_number_restraints 0
_refine_ls_restrained_S_all 1.026
_refine_ls_R_factor_all 0.0734
_refine_ls_R_factor_gt 0.0492
_refine_ls_shift/su_max 0.001
_refine_ls_shift/su_mean 0.000
_refine_ls_structure_factor_coef Fsqd
_refine_ls_weighting_details 'w=1/[\s^2^(Fo^2^)+(0.0558P)^2^+4.3610P] where P=(Fo^2^+2Fc^2^)/3'
_refine_ls_weighting_scheme calc
_refine_ls_wR_factor_gt 0.1147
_refine_ls_wR_factor_ref 0.1297
_reflns_Friedel_coverage 0.000
_reflns_number_gt 12775
_reflns_number_total 17047
_reflns_threshold_expression 'I > 2\s(I)'
_cod_data_source_file jp7b03366_si_005.cif
_cod_data_source_block 1
_cod_depositor_comments 'Adding full bibliography for 1546404--1546406.cif.'
_cod_original_cell_volume 6870.6(13)
_cod_original_formula_sum 'C45.50 H38.50 Cl1.50'
_cod_database_code 1546404
_shelx_space_group_comment
;
The symmetry employed for this shelxl refinement is uniquely defined
by the following loop, which should always be used as a source of
symmetry information in preference to the above space-group names.
They are only intended as comments.
;
_olex2_refinement_description
;
1. Fixed Uiso
 At 1.2 times of:
  All C(H) groups
 At 1.5 times of:
  All C(H,H,H) groups
2.a Ternary CH refined with riding coordinates:
 C77(H77)
2.b Aromatic/amide H refined with riding coordinates:
 C13(H13), C17(H17), C19(H19), C29(H29), C33(H33), C36(H36), C38(H38),
 C39(H39), C44(H44), C45(H45), C51(H51), C52(H52), C67(H67), C76(H76), C80(H80),
  C81(H81), C82(H82), C85(H85), C90(H90), C91(H91), C4(H4), C5(H5), C7(H7),
 C15(H15), C20(H20), C24(H24), C26(H26), C28(H28), C47(H47), C53(H53), C63(H63),
  C64(H64), C68(H68), C69(H69), C72(H72), C73(H73), C78(H78), C83(H83),
 C92(H92), C93(H93)
2.c Idealised Me refined as rotating group:
 C46(H46A,H46B,H46C), C56(H56A,H56B,H56C), C66(H66A,H66B,H66C), C70(H70A,H70B,
 H70C), C87(H87A,H87B,H87C), C94(H94A,H94B,H94C), C21(H21A,H21B,H21C), C75(H75A,
 H75B,H75C), C79(H79A,H79B,H79C), C86(H86A,H86B,H86C), C88(H88A,H88B,H88C),
 C89(H89A,H89B,H89C)
;
_shelx_shelxl_version_number 2014/7
_olex2_submission_special_instructions 'No special instructions were received'

loop_
_space_group_symop_operation_xyz
'x, y, z'
'-x, y+1/2, -z+1/2'
'-x, -y, -z'
'x, -y-1/2, z-1/2'

loop_
_atom_site_label
_atom_site_type_symbol
_atom_site_fract_x
_atom_site_fract_y
_atom_site_fract_z
_atom_site_U_iso_or_equiv
_atom_site_adp_type
_atom_site_occupancy
_atom_site_site_symmetry_order
_atom_site_calc_flag
_atom_site_refinement_flags_posn
C6 C 0.76308(8) 0.15379(7) 0.35845(10) 0.0146(3) Uani 1 1 d .
C9 C 0.97506(8) 0.17574(6) 0.14691(10) 0.0136(3) Uani 1 1 d .
C10 C 1.02228(8) 0.17967(6) 0.09795(10) 0.0133(3) Uani 1 1 d .
C11 C 1.34818(9) 0.09631(7) -0.09237(10) 0.0166(3) Uani 1 1 d .
C13 C 1.15220(8) 0.16703(6) 0.12228(10) 0.0146(3) Uani 1 1 d .
H13 H 1.2026 0.1594 0.1602 0.018 Uiso 1 1 calc R
C17 C 1.05882(9) 0.19098(7) -0.02081(10) 0.0169(3) Uani 1 1 d .
H17 H 1.0465 0.2003 -0.0800 0.020 Uiso 1 1 calc R
C18 C 0.80311(8) 0.17086(6) 0.44522(10) 0.0144(3) Uani 1 1 d .
C19 C 0.89847(9) 0.18275(7) 0.12001(10) 0.0155(3) Uani 1 1 d .
H19 H 0.8678 0.1910 0.0610 0.019 Uiso 1 1 calc R
C22 C 1.09684(8) 0.16894(6) 0.15424(9) 0.0138(3) Uani 1 1 d .
C23 C 1.28563(9) 0.12186(7) -0.07675(10) 0.0154(3) Uani 1 1 d .
C25 C 1.18779(9) 0.16432(7) -0.00613(10) 0.0147(3) Uani 1 1 d .
C27 C 1.13312(8) 0.17656(7) 0.03303(10) 0.0147(3) Uani 1 1 d .
C29 C 0.98946(8) 0.15923(6) 0.29482(10) 0.0142(3) Uani 1 1 d .
H29 H 1.0204 0.1515 0.3539 0.017 Uiso 1 1 calc R
C30 C 0.74998(8) 0.17632(7) 0.48681(10) 0.0150(3) Uani 1 1 d .
C32 C 1.02084(8) 0.16369(6) 0.23404(10) 0.0135(3) Uani 1 1 d .
C33 C 0.86736(8) 0.17757(7) 0.18067(10) 0.0149(3) Uani 1 1 d .
H33 H 0.8148 0.1818 0.1624 0.018 Uiso 1 1 calc R
C36 C 1.00297(9) 0.19187(7) 0.01063(10) 0.0163(3) Uani 1 1 d .
H36 H 0.9527 0.2006 -0.0267 0.020 Uiso 1 1 calc R
C38 C 0.91519(9) 0.17727(7) 0.41916(10) 0.0164(3) Uani 1 1 d .
H38 H 0.9675 0.1842 0.4403 0.020 Uiso 1 1 calc R
C39 C 1.20948(9) 0.12111(7) -0.12679(10) 0.0170(3) Uani 1 1 d .
H39 H 1.1906 0.1068 -0.1847 0.020 Uiso 1 1 calc R
C41 C 0.87533(8) 0.16330(6) 0.33116(10) 0.0139(3) Uani 1 1 d .
C44 C 0.87967(9) 0.18112(7) 0.47615(10) 0.0168(3) Uani 1 1 d .
H44 H 0.9074 0.1906 0.5354 0.020 Uiso 1 1 calc R
C45 C 1.16101(9) 0.14156(7) -0.09111(10) 0.0168(3) Uani 1 1 d .
H45 H 1.1086 0.1402 -0.1247 0.020 Uiso 1 1 calc R
C46 C 1.15513(9) 0.19930(7) 0.31371(10) 0.0190(3) Uani 1 1 d .
H46A H 1.2061 0.1945 0.3170 0.028 Uiso 1 1 calc GR
H46B H 1.1545 0.1912 0.3706 0.028 Uiso 1 1 calc GR
H46C H 1.1383 0.2396 0.2964 0.028 Uiso 1 1 calc GR
C48 C 1.31402(9) 0.14731(7) 0.00638(10) 0.0156(3) Uani 1 1 d .
C50 C 0.91185(8) 0.16614(6) 0.26873(10) 0.0138(3) Uani 1 1 d .
C51 C 0.79869(8) 0.14976(7) 0.30222(10) 0.0149(3) Uani 1 1 d .
H51 H 0.7713 0.1378 0.2439 0.018 Uiso 1 1 calc R
C52 C 0.76078(9) 0.19485(7) 0.56982(10) 0.0180(3) Uani 1 1 d .
H52 H 0.8092 0.2051 0.6110 0.022 Uiso 1 1 calc R
C56 C 0.63089(9) 0.18521(8) 0.26595(11) 0.0228(3) Uani 1 1 d .
H56A H 0.6467 0.2259 0.2812 0.034 Uiso 1 1 calc GR
H56B H 0.5787 0.1808 0.2582 0.034 Uiso 1 1 calc GR
H56C H 0.6356 0.1749 0.2119 0.034 Uiso 1 1 calc GR
C58 C 0.67854(9) 0.16113(7) 0.42592(10) 0.0163(3) Uani 1 1 d .
C62 C 1.39907(9) 0.14357(7) 0.04777(10) 0.0183(3) Uani 1 1 d .
C65 C 1.10239(8) 0.15635(7) 0.24622(9) 0.0137(3) Uani 1 1 d .
C66 C 1.12842(9) 0.09270(7) 0.27250(11) 0.0193(3) Uani 1 1 d .
H66A H 1.0942 0.0656 0.2297 0.029 Uiso 1 1 calc GR
H66B H 1.1286 0.0844 0.3297 0.029 Uiso 1 1 calc GR
H66C H 1.1790 0.0876 0.2747 0.029 Uiso 1 1 calc GR
C67 C 1.26544(9) 0.16899(7) 0.04114(10) 0.0166(3) Uani 1 1 d .
H67 H 1.2847 0.1869 0.0968 0.020 Uiso 1 1 calc R
C70 C 0.65759(10) 0.07994(8) 0.31563(12) 0.0231(4) Uani 1 1 d .
H70A H 0.6642 0.0695 0.2627 0.035 Uiso 1 1 calc GR
H70B H 0.6050 0.0749 0.3060 0.035 Uiso 1 1 calc GR
H70C H 0.6889 0.0545 0.3632 0.035 Uiso 1 1 calc GR
C71 C 1.41477(9) 0.10835(7) -0.02023(10) 0.0182(3) Uani 1 1 d .
C76 C 0.61742(9) 0.16338(8) 0.44833(11) 0.0213(3) Uani 1 1 d .
H76 H 0.5691 0.1522 0.4078 0.026 Uiso 1 1 calc R
C80 C 1.48368(10) 0.05491(8) -0.08692(12) 0.0255(4) Uani 1 1 d .
H80 H 1.5299 0.0411 -0.0859 0.031 Uiso 1 1 calc R
C81 C 1.48267(10) 0.08799(8) -0.01730(12) 0.0235(4) Uani 1 1 d .
H81 H 1.5278 0.0964 0.0312 0.028 Uiso 1 1 calc R
C82 C 0.69900(10) 0.19810(8) 0.59122(11) 0.0219(3) Uani 1 1 d .
H82 H 0.7053 0.2112 0.6473 0.026 Uiso 1 1 calc R
C84 C 0.68067(8) 0.14432(7) 0.33914(10) 0.0164(3) Uani 1 1 d .
C85 C 1.34888(10) 0.06306(7) -0.16158(11) 0.0213(3) Uani 1 1 d .
H85 H 1.3038 0.0548 -0.2103 0.026 Uiso 1 1 calc R
C87 C 1.43483(10) 0.20501(8) 0.05943(12) 0.0269(4) Uani 1 1 d .
H87A H 1.4158 0.2255 0.0036 0.040 Uiso 1 1 calc GR
H87B H 1.4893 0.2011 0.0808 0.040 Uiso 1 1 calc GR
H87C H 1.4222 0.2274 0.1013 0.040 Uiso 1 1 calc GR
C90 C 0.62812(10) 0.18236(8) 0.53137(11) 0.0232(3) Uani 1 1 d .
H90 H 0.5867 0.1845 0.5472 0.028 Uiso 1 1 calc R
C91 C 1.41760(10) 0.04220(8) -0.15747(12) 0.0244(4) Uani 1 1 d .
H91 H 1.4191 0.0190 -0.2036 0.029 Uiso 1 1 calc R
C94 C 1.42649(10) 0.11078(9) 0.13490(11) 0.0289(4) Uani 1 1 d .
H94A H 1.4147 0.1339 0.1769 0.043 Uiso 1 1 calc GR
H94B H 1.4807 0.1049 0.1567 0.043 Uiso 1 1 calc GR
H94C H 1.4015 0.0726 0.1266 0.043 Uiso 1 1 calc GR
C4 C 0.02866(8) 0.67876(7) 0.76445(9) 0.0146(3) Uani 1 1 d .
H4 H 0.0457 0.7150 0.7512 0.018 Uiso 1 1 calc R
C5 C 0.19662(8) 0.68029(7) 0.65655(10) 0.0149(3) Uani 1 1 d .
H5 H 0.2242 0.7149 0.6586 0.018 Uiso 1 1 calc R
C7 C 0.14924(9) 0.67729(7) 0.70034(10) 0.0150(3) Uani 1 1 d .
H7 H 0.1456 0.7102 0.7329 0.018 Uiso 1 1 calc R
C8 C 0.10671(8) 0.62685(7) 0.69763(9) 0.0137(3) Uani 1 1 d .
C12 C -0.10689(8) 0.55281(7) 0.86713(9) 0.0136(3) Uani 1 1 d .
C14 C 0.16109(9) 0.58047(7) 0.60723(10) 0.0153(3) Uani 1 1 d .
C15 C -0.02059(8) 0.67920(7) 0.80552(9) 0.0142(3) Uani 1 1 d .
H15 H -0.0363 0.7153 0.8209 0.017 Uiso 1 1 calc R
C16 C 0.05384(8) 0.62594(7) 0.74212(9) 0.0136(3) Uani 1 1 d .
C20 C -0.13301(9) 0.65115(7) 0.90376(10) 0.0165(3) Uani 1 1 d .
H20 H -0.1277 0.6925 0.9020 0.020 Uiso 1 1 calc R
C21 C -0.00091(9) 0.48202(7) 0.89265(10) 0.0183(3) Uani 1 1 d .
H21A H 0.0293 0.5055 0.9434 0.027 Uiso 1 1 calc GR
H21B H 0.0314 0.4651 0.8667 0.027 Uiso 1 1 calc GR
H21C H -0.0257 0.4505 0.9105 0.027 Uiso 1 1 calc GR
C24 C -0.28539(9) 0.57133(7) 1.00586(10) 0.0162(3) Uani 1 1 d .
H24 H -0.3014 0.6079 0.9775 0.019 Uiso 1 1 calc R
C26 C -0.15128(8) 0.52841(7) 0.90557(10) 0.0151(3) Uani 1 1 d .
H26 H -0.1585 0.4872 0.9044 0.018 Uiso 1 1 calc R
C28 C 0.02701(9) 0.57259(7) 0.76123(10) 0.0154(3) Uani 1 1 d .
H28 H 0.0434 0.5364 0.7472 0.018 Uiso 1 1 calc R
C31 C -0.04657(8) 0.62633(6) 0.82388(9) 0.0131(3) Uani 1 1 d .
C34 C -0.31965(8) 0.54820(7) 1.05701(10) 0.0156(3) Uani 1 1 d .
C35 C -0.09754(8) 0.61386(7) 0.86641(9) 0.0139(3) Uani 1 1 d .
C37 C -0.06004(8) 0.52114(7) 0.82584(10) 0.0140(3) Uani 1 1 d .
C40 C -0.02350(8) 0.57306(6) 0.80057(9) 0.0135(3) Uani 1 1 d .
C42 C -0.39264(9) 0.52731(7) 1.13660(10) 0.0186(3) Uani 1 1 d .
C43 C -0.22662(9) 0.54014(7) 0.99631(10) 0.0156(3) Uani 1 1 d .
C47 C -0.23903(9) 0.46268(7) 1.09002(10) 0.0176(3) Uani 1 1 d .
H47 H -0.2234 0.4261 1.1184 0.021 Uiso 1 1 calc R
C49 C -0.18559(8) 0.56529(7) 0.94642(10) 0.0148(3) Uani 1 1 d .
C53 C -0.17630(9) 0.62643(7) 0.94371(10) 0.0178(3) Uani 1 1 d .
H53 H -0.2002 0.6515 0.9698 0.021 Uiso 1 1 calc R
C54 C 0.24624(8) 0.62145(7) 0.55738(10) 0.0156(3) Uani 1 1 d .
C55 C 0.17638(9) 0.53281(7) 0.55273(10) 0.0168(3) Uani 1 1 d .
C57 C 0.20268(8) 0.63145(7) 0.60976(10) 0.0144(3) Uani 1 1 d .
C59 C -0.34265(9) 0.48078(7) 1.14776(10) 0.0171(3) Uani 1 1 d .
C60 C 0.23116(9) 0.56439(7) 0.52312(10) 0.0161(3) Uani 1 1 d .
C61 C -0.38297(9) 0.57453(7) 1.07729(10) 0.0176(3) Uani 1 1 d .
C63 C 0.31374(9) 0.58011(8) 0.45153(11) 0.0223(3) Uani 1 1 d .
H63 H 0.3371 0.5663 0.4153 0.027 Uiso 1 1 calc R
C64 C 0.26517(9) 0.54317(8) 0.47060(10) 0.0201(3) Uani 1 1 d .
H64 H 0.2557 0.5044 0.4481 0.024 Uiso 1 1 calc R
C68 C 0.29507(9) 0.65822(7) 0.53854(10) 0.0182(3) Uani 1 1 d .
H68 H 0.3053 0.6968 0.5616 0.022 Uiso 1 1 calc R
C69 C 0.11341(9) 0.57818(7) 0.64995(10) 0.0164(3) Uani 1 1 d .
H69 H 0.0852 0.5437 0.6470 0.020 Uiso 1 1 calc R
C72 C -0.34178(10) 0.43272(8) 1.19916(11) 0.0218(3) Uani 1 1 d .
H72 H -0.3079 0.4013 1.2066 0.026 Uiso 1 1 calc R
C73 C -0.20469(9) 0.48595(7) 1.03888(10) 0.0172(3) Uani 1 1 d .
H73 H -0.1654 0.4647 1.0326 0.021 Uiso 1 1 calc R
C74 C -0.29682(9) 0.49404(7) 1.09882(10) 0.0161(3) Uani 1 1 d .
C75 C -0.10895(9) 0.48471(7) 0.74658(10) 0.0183(3) Uani 1 1 d .
H75A H -0.1369 0.4555 0.7642 0.027 Uiso 1 1 calc GR
H75B H -0.0771 0.4648 0.7225 0.027 Uiso 1 1 calc GR
H75C H -0.1441 0.5106 0.7025 0.027 Uiso 1 1 calc GR
C78 C 0.32844(9) 0.63680(8) 0.48489(11) 0.0213(3) Uani 1 1 d .
H78 H 0.3615 0.6612 0.4710 0.026 Uiso 1 1 calc R
C79 C 0.21373(10) 0.47882(7) 0.60838(12) 0.0241(4) Uani 1 1 d .
H79A H 0.2586 0.4911 0.6582 0.036 Uiso 1 1 calc GR
H79B H 0.2276 0.4508 0.5733 0.036 Uiso 1 1 calc GR
H79C H 0.1787 0.4602 0.6290 0.036 Uiso 1 1 calc GR
C83 C -0.44117(10) 0.47807(9) 1.22862(12) 0.0272(4) Uani 1 1 d .
H83 H -0.4749 0.4768 1.2565 0.033 Uiso 1 1 calc R
C86 C 0.10425(10) 0.51448(8) 0.47623(11) 0.0243(4) Uani 1 1 d .
H86A H 0.0698 0.4966 0.4984 0.036 Uiso 1 1 calc GR
H86B H 0.1162 0.4861 0.4401 0.036 Uiso 1 1 calc GR
H86C H 0.0807 0.5491 0.4415 0.036 Uiso 1 1 calc GR
C88 C -0.36008(10) 0.63335(8) 1.12549(12) 0.0255(4) Uani 1 1 d .
H88A H -0.3150 0.6278 1.1787 0.038 Uiso 1 1 calc GR
H88B H -0.4008 0.6478 1.1403 0.038 Uiso 1 1 calc GR
H88C H -0.3499 0.6619 1.0882 0.038 Uiso 1 1 calc GR
C89 C -0.45449(10) 0.58239(9) 0.99501(11) 0.0254(4) Uani 1 1 d .
H89A H -0.4462 0.6123 0.9580 0.038 Uiso 1 1 calc GR
H89B H -0.4953 0.5948 1.0109 0.038 Uiso 1 1 calc GR
H89C H -0.4676 0.5452 0.9635 0.038 Uiso 1 1 calc GR
C92 C -0.39179(10) 0.43165(8) 1.23960(11) 0.0258(4) Uani 1 1 d .
H92 H -0.3921 0.3992 1.2747 0.031 Uiso 1 1 calc R
C93 C -0.44189(10) 0.52637(8) 1.17727(11) 0.0235(4) Uani 1 1 d .
H93 H -0.4755 0.5580 1.1703 0.028 Uiso 1 1 calc R
Cl1 Cl 0.48879(3) 0.26182(3) 0.33855(5) 0.05186(16) Uani 1 1 d .
Cl2 Cl 0.32846(3) 0.27525(3) 0.25401(4) 0.05095(15) Uani 1 1 d .
Cl3 Cl 0.42497(5) 0.34420(3) 0.19707(4) 0.0620(2) Uani 1 1 d .
C77 C 0.41519(11) 0.31114(8) 0.28607(12) 0.0295(4) Uani 1 1 d .
H77 H 0.4173 0.3426 0.3283 0.035 Uiso 1 1 calc R

loop_
_atom_site_aniso_label
_atom_site_aniso_U_11
_atom_site_aniso_U_22
_atom_site_aniso_U_33
_atom_site_aniso_U_23
_atom_site_aniso_U_13
_atom_site_aniso_U_12
C6 0.0143(7) 0.0132(7) 0.0158(7) -0.0005(5) 0.0056(6) -0.0012(5)
C9 0.0170(7) 0.0099(7) 0.0150(7) -0.0015(5) 0.0076(6) -0.0003(5)
C10 0.0145(7) 0.0109(7) 0.0154(7) -0.0016(5) 0.0071(6) 0.0007(5)
C11 0.0184(8) 0.0143(7) 0.0205(8) 0.0004(6) 0.0115(6) -0.0010(6)
C13 0.0146(7) 0.0137(7) 0.0150(7) -0.0007(5) 0.0054(6) 0.0002(5)
C17 0.0199(8) 0.0168(8) 0.0136(7) 0.0009(6) 0.0065(6) 0.0027(6)
C18 0.0164(7) 0.0128(7) 0.0151(7) 0.0000(5) 0.0075(6) 0.0004(5)
C19 0.0167(7) 0.0149(7) 0.0147(7) -0.0011(6) 0.0061(6) -0.0003(6)
C22 0.0166(7) 0.0118(7) 0.0134(7) -0.0010(5) 0.0063(6) 0.0003(5)
C23 0.0178(8) 0.0143(7) 0.0171(7) -0.0001(6) 0.0100(6) -0.0014(6)
C25 0.0173(7) 0.0130(7) 0.0156(7) 0.0016(5) 0.0085(6) 0.0014(5)
C27 0.0163(7) 0.0144(7) 0.0155(7) -0.0001(5) 0.0085(6) 0.0009(5)
C29 0.0155(7) 0.0127(7) 0.0146(7) 0.0000(5) 0.0063(6) 0.0004(5)
C30 0.0168(7) 0.0131(7) 0.0173(7) 0.0022(6) 0.0090(6) -0.0002(5)
C32 0.0141(7) 0.0096(7) 0.0170(7) -0.0002(5) 0.0065(6) -0.0002(5)
C33 0.0125(7) 0.0140(7) 0.0176(7) -0.0010(6) 0.0054(6) -0.0005(5)
C36 0.0160(7) 0.0172(7) 0.0149(7) -0.0001(6) 0.0054(6) 0.0036(6)
C38 0.0137(7) 0.0170(7) 0.0189(7) -0.0013(6) 0.0068(6) -0.0010(6)
C39 0.0187(8) 0.0179(8) 0.0153(7) -0.0020(6) 0.0076(6) -0.0017(6)
C41 0.0149(7) 0.0108(7) 0.0168(7) 0.0010(5) 0.0073(6) 0.0012(5)
C44 0.0168(7) 0.0188(8) 0.0146(7) -0.0024(6) 0.0060(6) -0.0015(6)
C45 0.0150(7) 0.0192(8) 0.0155(7) 0.0005(6) 0.0052(6) 0.0001(6)
C46 0.0172(8) 0.0223(8) 0.0171(7) -0.0018(6) 0.0066(6) 0.0000(6)
C48 0.0158(7) 0.0167(7) 0.0151(7) 0.0012(6) 0.0069(6) -0.0012(6)
C50 0.0163(7) 0.0102(7) 0.0164(7) -0.0020(5) 0.0083(6) -0.0011(5)
C51 0.0159(7) 0.0142(7) 0.0148(7) -0.0012(5) 0.0065(6) -0.0010(5)
C52 0.0199(8) 0.0174(8) 0.0170(7) -0.0007(6) 0.0077(6) -0.0020(6)
C56 0.0177(8) 0.0322(10) 0.0180(8) 0.0011(7) 0.0067(7) 0.0023(7)
C58 0.0180(8) 0.0163(7) 0.0159(7) 0.0006(6) 0.0079(6) 0.0002(6)
C62 0.0161(8) 0.0236(8) 0.0171(7) -0.0012(6) 0.0085(6) -0.0006(6)
C65 0.0133(7) 0.0161(7) 0.0130(7) 0.0002(5) 0.0066(6) 0.0012(5)
C66 0.0204(8) 0.0181(8) 0.0224(8) 0.0058(6) 0.0118(7) 0.0054(6)
C67 0.0192(8) 0.0178(8) 0.0138(7) -0.0019(6) 0.0076(6) -0.0015(6)
C70 0.0227(9) 0.0233(9) 0.0268(9) -0.0085(7) 0.0136(7) -0.0090(7)
C71 0.0188(8) 0.0188(8) 0.0196(8) 0.0019(6) 0.0106(7) -0.0005(6)
C76 0.0181(8) 0.0258(9) 0.0210(8) -0.0002(6) 0.0090(7) -0.0015(6)
C80 0.0237(9) 0.0230(9) 0.0375(10) -0.0003(7) 0.0205(8) 0.0029(7)
C81 0.0200(8) 0.0258(9) 0.0269(9) 0.0022(7) 0.0117(7) 0.0012(6)
C82 0.0265(9) 0.0231(8) 0.0188(8) -0.0012(6) 0.0121(7) -0.0002(7)
C84 0.0140(7) 0.0201(8) 0.0154(7) -0.0030(6) 0.0064(6) -0.0029(6)
C85 0.0231(8) 0.0194(8) 0.0262(8) -0.0053(6) 0.0151(7) -0.0054(6)
C87 0.0208(9) 0.0303(10) 0.0309(9) -0.0096(7) 0.0116(8) -0.0073(7)
C90 0.0222(8) 0.0290(9) 0.0246(8) -0.0002(7) 0.0159(7) 0.0000(7)
C91 0.0277(9) 0.0199(8) 0.0340(9) -0.0064(7) 0.0212(8) -0.0037(7)
C94 0.0213(9) 0.0462(12) 0.0183(8) 0.0052(8) 0.0070(7) 0.0046(8)
C4 0.0178(7) 0.0122(7) 0.0139(7) 0.0006(5) 0.0063(6) -0.0014(5)
C5 0.0163(7) 0.0129(7) 0.0160(7) 0.0004(5) 0.0071(6) -0.0013(5)
C7 0.0186(7) 0.0132(7) 0.0137(7) 0.0000(5) 0.0070(6) 0.0008(6)
C8 0.0163(7) 0.0149(7) 0.0120(7) 0.0017(5) 0.0077(6) 0.0008(5)
C12 0.0140(7) 0.0152(7) 0.0121(7) -0.0006(5) 0.0058(6) 0.0012(5)
C14 0.0193(8) 0.0139(7) 0.0142(7) -0.0004(5) 0.0083(6) -0.0002(6)
C15 0.0170(7) 0.0122(7) 0.0139(7) -0.0012(5) 0.0068(6) 0.0008(5)
C16 0.0151(7) 0.0148(7) 0.0123(7) -0.0005(5) 0.0069(6) -0.0004(5)
C20 0.0206(8) 0.0129(7) 0.0190(7) -0.0011(6) 0.0110(6) 0.0007(6)
C21 0.0216(8) 0.0166(8) 0.0208(8) 0.0023(6) 0.0127(7) 0.0022(6)
C24 0.0172(7) 0.0158(7) 0.0176(7) -0.0001(6) 0.0091(6) 0.0001(6)
C26 0.0168(7) 0.0132(7) 0.0159(7) -0.0005(5) 0.0071(6) -0.0004(5)
C28 0.0198(8) 0.0118(7) 0.0176(7) 0.0001(5) 0.0108(6) 0.0012(6)
C31 0.0146(7) 0.0137(7) 0.0113(6) -0.0001(5) 0.0056(6) 0.0004(5)
C34 0.0150(7) 0.0184(8) 0.0153(7) -0.0030(6) 0.0081(6) -0.0017(6)
C35 0.0146(7) 0.0146(7) 0.0129(7) 0.0004(5) 0.0060(6) 0.0000(5)
C37 0.0178(7) 0.0128(7) 0.0151(7) -0.0003(5) 0.0105(6) 0.0001(5)
C40 0.0164(7) 0.0129(7) 0.0120(7) 0.0003(5) 0.0064(6) -0.0010(5)
C42 0.0187(8) 0.0221(8) 0.0172(7) -0.0036(6) 0.0095(6) -0.0043(6)
C43 0.0166(7) 0.0163(7) 0.0158(7) -0.0020(6) 0.0086(6) -0.0022(6)
C47 0.0210(8) 0.0150(7) 0.0191(8) 0.0008(6) 0.0105(7) 0.0002(6)
C49 0.0141(7) 0.0179(7) 0.0143(7) 0.0012(6) 0.0076(6) 0.0004(5)
C53 0.0200(8) 0.0171(8) 0.0192(7) -0.0017(6) 0.0110(7) 0.0018(6)
C54 0.0153(7) 0.0170(7) 0.0147(7) 0.0022(6) 0.0064(6) 0.0016(6)
C55 0.0209(8) 0.0155(7) 0.0190(7) -0.0033(6) 0.0133(7) -0.0029(6)
C57 0.0148(7) 0.0155(7) 0.0138(7) 0.0022(5) 0.0068(6) 0.0010(5)
C59 0.0176(8) 0.0209(8) 0.0149(7) -0.0032(6) 0.0087(6) -0.0040(6)
C60 0.0166(7) 0.0175(8) 0.0165(7) 0.0001(6) 0.0089(6) 0.0001(6)
C61 0.0163(8) 0.0201(8) 0.0204(8) -0.0011(6) 0.0115(6) -0.0001(6)
C63 0.0199(8) 0.0285(9) 0.0233(8) -0.0019(7) 0.0135(7) 0.0013(7)
C64 0.0215(8) 0.0213(8) 0.0201(8) -0.0035(6) 0.0111(7) -0.0002(6)
C68 0.0183(8) 0.0179(8) 0.0200(8) 0.0016(6) 0.0094(7) 0.0001(6)
C69 0.0210(8) 0.0129(7) 0.0186(7) -0.0003(6) 0.0113(6) -0.0026(6)
C72 0.0237(9) 0.0232(9) 0.0204(8) 0.0007(6) 0.0108(7) -0.0022(6)
C73 0.0172(7) 0.0173(8) 0.0202(8) -0.0020(6) 0.0106(6) 0.0005(6)
C74 0.0183(8) 0.0178(8) 0.0143(7) -0.0028(6) 0.0086(6) -0.0038(6)
C75 0.0241(8) 0.0142(7) 0.0187(7) -0.0021(6) 0.0108(7) -0.0025(6)
C78 0.0186(8) 0.0253(9) 0.0248(8) 0.0023(7) 0.0137(7) -0.0013(6)
C79 0.0352(10) 0.0147(8) 0.0297(9) -0.0008(7) 0.0206(8) 0.0003(7)
C83 0.0273(9) 0.0387(11) 0.0232(9) -0.0022(7) 0.0179(8) -0.0070(8)
C86 0.0236(9) 0.0282(9) 0.0255(9) -0.0097(7) 0.0145(7) -0.0078(7)
C88 0.0280(9) 0.0215(9) 0.0351(10) -0.0069(7) 0.0211(8) -0.0016(7)
C89 0.0192(8) 0.0354(10) 0.0240(9) 0.0051(7) 0.0112(7) 0.0037(7)
C92 0.0299(9) 0.0306(10) 0.0200(8) 0.0024(7) 0.0133(7) -0.0062(7)
C93 0.0223(8) 0.0296(9) 0.0232(8) -0.0039(7) 0.0140(7) -0.0019(7)
Cl1 0.0443(3) 0.0376(3) 0.0781(4) 0.0089(3) 0.0292(3) 0.0155(2)
Cl2 0.0433(3) 0.0406(3) 0.0611(4) -0.0021(3) 0.0128(3) -0.0060(2)
Cl3 0.1204(6) 0.0410(3) 0.0439(3) 0.0004(2) 0.0531(4) -0.0084(3)
C77 0.0412(11) 0.0233(9) 0.0290(9) 0.0010(7) 0.0196(9) 0.0033(8)

loop_
_atom_type_symbol
_atom_type_description
_atom_type_scat_dispersion_real
_atom_type_scat_dispersion_imag
_atom_type_scat_source
C C 0.0033 0.0016 'International Tables Vol C Tables 4.2.6.8 and 6.1.1.4'
H H 0.0000 0.0000 'International Tables Vol C Tables 4.2.6.8 and 6.1.1.4'
Cl Cl 0.1484 0.1585 'International Tables Vol C Tables 4.2.6.8 and 6.1.1.4'

loop_
_geom_angle_atom_site_label_1
_geom_angle_atom_site_label_2
_geom_angle_atom_site_label_3
_geom_angle
C18 C6 C84 111.05(13)
C51 C6 C18 120.41(14)
C51 C6 C84 128.50(14)
C19 C9 C10 130.47(14)
C19 C9 C32 120.92(14)
C32 C9 C10 108.60(13)
C22 C10 C9 109.04(13)
C36 C10 C9 129.93(14)
C36 C10 C22 121.03(14)
C71 C11 C23 108.36(14)
C85 C11 C23 130.78(15)
C85 C11 C71 120.80(15)
C22 C13 C27 119.61(14)
C36 C17 C27 121.48(14)
C6 C18 C30 108.28(13)
C44 C18 C6 120.01(14)
C44 C18 C30 131.67(14)
C9 C19 C33 118.93(14)
C10 C22 C65 110.31(13)
C13 C22 C10 120.14(14)
C13 C22 C65 129.40(14)
C39 C23 C11 130.81(14)
C39 C23 C48 120.54(14)
C48 C23 C11 108.55(13)
C45 C25 C27 118.59(14)
C67 C25 C27 122.52(13)
C67 C25 C45 118.57(14)
C13 C27 C25 120.85(13)
C17 C27 C13 118.96(14)
C17 C27 C25 119.75(13)
C32 C29 C50 119.98(14)
C52 C30 C18 130.67(14)
C52 C30 C58 120.88(14)
C58 C30 C18 108.42(13)
C9 C32 C65 110.64(13)
C29 C32 C9 119.91(14)
C29 C32 C65 129.44(13)
C19 C33 C50 121.53(14)
C17 C36 C10 118.57(14)
C44 C38 C41 121.44(14)
C23 C39 C45 119.00(14)
C38 C41 C50 120.94(13)
C38 C41 C51 118.38(14)
C51 C41 C50 120.58(13)
C18 C44 C38 119.27(14)
C39 C45 C25 121.52(14)
C23 C48 C62 110.68(13)
C67 C48 C23 120.18(14)
C67 C48 C62 129.07(14)
C29 C50 C33 118.72(14)
C29 C50 C41 122.41(13)
C33 C50 C41 118.86(13)
C6 C51 C41 120.30(14)
C30 C52 C82 118.56(15)
C30 C58 C84 111.07(13)
C76 C58 C30 120.20(14)
C76 C58 C84 128.73(14)
C48 C62 C71 101.37(12)
C48 C62 C87 111.21(14)
C48 C62 C94 111.16(13)
C71 C62 C87 110.87(13)
C71 C62 C94 111.16(14)
C94 C62 C87 110.75(14)
C22 C65 C46 112.35(12)
C22 C65 C66 110.28(12)
C32 C65 C22 101.34(12)
C32 C65 C46 112.36(12)
C32 C65 C66 110.25(12)
C46 C65 C66 109.99(13)
C48 C67 C25 119.89(14)
C11 C71 C62 110.86(13)
C81 C71 C11 120.32(15)
C81 C71 C62 128.81(15)
C58 C76 C90 118.95(15)
C91 C80 C81 120.48(16)
C71 C81 C80 119.05(16)
C90 C82 C52 120.78(15)
C6 C84 C56 110.96(13)
C6 C84 C58 101.13(12)
C6 C84 C70 111.39(13)
C56 C84 C70 110.29(13)
C58 C84 C56 111.23(13)
C58 C84 C70 111.56(13)
C11 C85 C91 118.36(16)
C82 C90 C76 120.61(15)
C80 C91 C85 120.97(16)
C15 C4 C16 121.58(14)
C57 C5 C7 118.86(14)
C5 C7 C8 121.97(14)
C7 C8 C16 120.68(13)
C69 C8 C7 118.32(13)
C69 C8 C16 120.97(13)
C26 C12 C35 120.56(14)
C26 C12 C37 128.29(14)
C35 C12 C37 111.08(13)
C57 C14 C55 110.87(13)
C69 C14 C55 128.20(14)
C69 C14 C57 120.93(14)
C31 C15 C4 119.39(14)
C4 C16 C8 120.38(13)
C4 C16 C28 118.37(13)
C28 C16 C8 121.23(13)
C53 C20 C35 118.53(14)
C34 C24 C43 119.63(15)
C12 C26 C49 119.62(14)
C40 C28 C16 120.04(14)
C15 C31 C35 130.96(14)
C15 C31 C40 120.09(13)
C40 C31 C35 108.94(13)
C24 C34 C61 128.47(14)
C24 C34 C74 120.68(14)
C74 C34 C61 110.85(13)
C12 C35 C31 108.18(13)
C20 C35 C12 120.69(14)
C20 C35 C31 131.12(14)
C12 C37 C75 111.87(13)
C21 C37 C12 110.63(12)
C21 C37 C75 110.13(13)
C40 C37 C12 101.03(12)
C40 C37 C21 110.92(12)
C40 C37 C75 111.99(12)
C28 C40 C31 120.49(14)
C28 C40 C37 128.75(13)
C31 C40 C37 110.76(13)
C59 C42 C61 110.99(13)
C93 C42 C59 120.37(15)
C93 C42 C61 128.64(15)
C24 C43 C49 121.04(14)
C73 C43 C24 118.65(14)
C73 C43 C49 120.22(14)
C73 C47 C74 118.83(15)
C26 C49 C43 120.83(14)
C53 C49 C26 118.73(14)
C53 C49 C43 120.32(14)
C20 C53 C49 121.81(14)
C60 C54 C57 108.28(13)
C68 C54 C57 130.94(15)
C68 C54 C60 120.77(14)
C14 C55 C60 101.05(12)
C14 C55 C79 111.27(13)
C14 C55 C86 111.27(13)
C60 C55 C79 110.62(13)
C60 C55 C86 112.38(13)
C86 C55 C79 110.01(14)
C5 C57 C14 119.80(14)
C5 C57 C54 131.56(14)
C14 C57 C54 108.63(13)
C42 C59 C74 108.46(14)
C72 C59 C42 120.87(15)
C72 C59 C74 130.67(15)
C54 C60 C55 111.16(13)
C64 C60 C54 120.57(15)
C64 C60 C55 128.26(14)
C34 C61 C88 111.73(13)
C34 C61 C89 111.64(13)
C42 C61 C34 101.04(13)
C42 C61 C88 110.84(13)
C42 C61 C89 111.43(13)
C89 C61 C88 109.91(14)
C78 C63 C64 121.04(15)
C60 C64 C63 118.55(15)
C78 C68 C54 118.33(15)
C14 C69 C8 120.11(14)
C59 C72 C92 118.69(16)
C47 C73 C43 121.78(14)
C34 C74 C59 108.65(14)
C47 C74 C34 120.42(14)
C47 C74 C59 130.92(15)
C63 C78 C68 120.73(15)
C92 C83 C93 121.05(16)
C83 C92 C72 120.26(16)
C42 C93 C83 118.75(17)
Cl1 C77 Cl2 110.36(11)
Cl3 C77 Cl1 110.88(11)
Cl3 C77 Cl2 111.10(11)

loop_
_geom_bond_atom_site_label_1
_geom_bond_atom_site_label_2
_geom_bond_distance
C6 C18 1.407(2)
C6 C51 1.385(2)
C6 C84 1.524(2)
C9 C10 1.466(2)
C9 C19 1.387(2)
C9 C32 1.404(2)
C10 C22 1.403(2)
C10 C36 1.391(2)
C11 C23 1.470(2)
C11 C71 1.404(2)
C11 C85 1.395(2)
C13 C22 1.389(2)
C13 C27 1.412(2)
C17 C27 1.407(2)
C17 C36 1.391(2)
C18 C30 1.472(2)
C18 C44 1.391(2)
C19 C33 1.387(2)
C22 C65 1.535(2)
C23 C39 1.384(2)
C23 C48 1.407(2)
C25 C27 1.490(2)
C25 C45 1.410(2)
C25 C67 1.405(2)
C29 C32 1.392(2)
C29 C50 1.407(2)
C30 C52 1.393(2)
C30 C58 1.403(2)
C32 C65 1.531(2)
C33 C50 1.409(2)
C38 C41 1.405(2)
C38 C44 1.395(2)
C39 C45 1.390(2)
C41 C50 1.490(2)
C41 C51 1.410(2)
C46 C65 1.540(2)
C48 C62 1.524(2)
C48 C67 1.391(2)
C52 C82 1.393(2)
C56 C84 1.540(2)
C58 C76 1.390(2)
C58 C84 1.527(2)
C62 C71 1.527(2)
C62 C87 1.543(2)
C62 C94 1.538(2)
C65 C66 1.544(2)
C70 C84 1.541(2)
C71 C81 1.387(2)
C76 C90 1.397(2)
C80 C81 1.401(2)
C80 C91 1.389(3)
C82 C90 1.393(2)
C85 C91 1.399(2)
C4 C15 1.392(2)
C4 C16 1.409(2)
C5 C7 1.398(2)
C5 C57 1.397(2)
C7 C8 1.409(2)
C8 C16 1.500(2)
C8 C69 1.407(2)
C12 C26 1.390(2)
C12 C35 1.406(2)
C12 C37 1.534(2)
C14 C55 1.528(2)
C14 C57 1.410(2)
C14 C69 1.388(2)
C15 C31 1.391(2)
C16 C28 1.413(2)
C20 C35 1.396(2)
C20 C53 1.394(2)
C21 C37 1.533(2)
C24 C34 1.390(2)
C24 C43 1.414(2)
C26 C49 1.414(2)
C28 C40 1.392(2)
C31 C35 1.469(2)
C31 C40 1.406(2)
C34 C61 1.532(2)
C34 C74 1.403(2)
C37 C40 1.529(2)
C37 C75 1.536(2)
C42 C59 1.403(2)
C42 C61 1.531(2)
C42 C93 1.387(2)
C43 C49 1.489(2)
C43 C73 1.407(2)
C47 C73 1.392(2)
C47 C74 1.394(2)
C49 C53 1.410(2)
C54 C57 1.469(2)
C54 C60 1.407(2)
C54 C68 1.399(2)
C55 C60 1.530(2)
C55 C79 1.542(2)
C55 C86 1.536(2)
C59 C72 1.393(2)
C59 C74 1.471(2)
C60 C64 1.389(2)
C61 C88 1.539(2)
C61 C89 1.532(2)
C63 C64 1.399(2)
C63 C78 1.393(2)
C68 C78 1.397(2)
C72 C92 1.398(2)
C83 C92 1.394(3)
C83 C93 1.397(3)
Cl1 C77 1.759(2)
Cl2 C77 1.760(2)
Cl3 C77 1.7553(19)
